data_1528812
loop_
_publ_author_name
'Rastsvetaeva, R.K.'
'Chukanov, N.V.'
'Rozenberg, K.A.'

_publ_section_title
;
 Crystal structure of Jinshajiangite from the Norra Kaerr complex (Sweden)
;
_journal_name_full Kristallografiya
_journal_page_first 593
_journal_page_last 596
_journal_volume 53
_journal_year 2008
_chemical_formula_sum 'Ba1.44 Ca0.76 F2 Fe6 H8 K0.8 Mg0.5 Mn1.5 Na Nb0.2 O38 Si8 Ti3.6 Zr0.2'
_chemical_name_systematic
;
(Ba1.44 K0.8 Na Ca0.76) Ti2 (Ti1.6 Nb0.2 Zr0.2) (Fe6 Mn1.5 Mg0.5) (Si2 O7)4 O2 
(O H)8 F2
;
_space_group_IT_number 10
_symmetry_space_group_name_Hall '-P 2y'
_symmetry_space_group_name_H-M 'P 1 2/m 1'
_cell_angle_alpha 90
_cell_angle_beta 90
_cell_angle_gamma 90
_cell_formula_units_Z 1
_cell_length_a 5.35
_cell_length_b 6.909
_cell_length_c 20.96
_cell_volume 774.748
_citation_journal_id_ASTM KRISAJ
_cod_data_source_file Rastsvetaeva_KRISAJ_2008_1576.cif
_cod_data_source_block H8Ba1.44Ca0.76F2Fe6K0.8Mg0.5Mn1.5Na1Nb0.2O38Si8Ti3.6Zr0.2
_cod_original_cell_volume 774.7476
_cod_original_formula_sum
;
H8 Ba1.44 Ca0.76 F2 Fe6 K0.8 Mg0.5 Mn1.5 Na1 Nb0.2 O38 Si8 Ti3.6 Zr0.2
;
_cod_database_code 1528812

loop_
_symmetry_equiv_pos_as_xyz
x,y,z
-x,y,-z
-x,-y,-z
x,-y,z

loop_
_atom_site_label
_atom_site_type_symbol
_atom_site_fract_x
_atom_site_fract_y
_atom_site_fract_z
_atom_site_occupancy
_atom_site_U_iso_or_equiv
Zr1 Zr+4 0.0609 0.5 0.1013 0.1 0.0
Ba1 Ba+2 0 0.5 0.5 0.8 0.0
Ba3 Ba+2 0.5 0.5 0 0.24 0.0
Ba2 Ba+2 0 0 0 0.4 0.0
O13 O-2 0.241 0.16 0.415 1 0.0
O3 O-2 0.5 0.5 0.5 1 0.0
Mn2 Mn+2 0.5126 0 0.257 0.25 0.0
O8 O-2 0 0.5 0 1 0.0
O6 O-2 0.862 0 0.312 1 0.0
Na1 Na+1 0.5 0 0.5 1 0.0
O2 O-2 0.143 0 0.2053 1 0.0
O12 O-2 0.688 0.154 0.4091 1 0.0
Mg1 Mg+2 0.5053 0.5 0.2463 0.25 0.0
O5 O-2 0.368 0.284 0.3052 1 0.0
Nb1 Nb+5 0.0609 0.5 0.1013 0.1 0.0
K2 K+1 0 0 0 0.6 0.0
Ti2 Ti+4 0.0609 0.5 0.1013 0.8 0.0
O7 O-2 0.319 0.262 0.0829 1 0.0
F1 F-1 0.131 0.5 0.1878 1 0.0
O11 O-2 0.317 0.5 0.4032 1 0.0
O9 O-2 0.806 0.299 0.0879 1 0.0
Fe3 Fe+2 0.5126 0 0.257 0.75 0.0
Si2 Si+4 0.424 0.292 0.3792 1 0.0
Fe1 Fe+2 0.001 0.2542 0.2491 0.75 0.0
K1 K+1 0 0.5 0.5 0.2 0.0
O10 O-2 0.488 0 0.1023 1 0.0
O14 O-2 0 0 0.5 1 0.0
Ti1 Ti+4 0.924 0 0.3966 1 0.0
O4 O-2 0.884 0.5 0.29 1 0.0
Ca1 Ca+2 0.5 0.5 0 0.76 0.0
Si1 Si+4 0.5809 0.2246 0.1182 1 0.0
O1 O-2 0.633 0.26 0.2004 1 0.0
Fe2 Fe+2 0.5053 0.5 0.2463 0.75 0.0
Mn1 Mn+2 0.001 0.2542 0.2491 0.25 0.0
O15 O-2 0.5 0 0 1 0.0
